data_2216537
loop_
_publ_author_name
'Liang-Zhong Xu'
'Gong-Sheng Zhang'
'Xu Yi'
'Guang-Wei An'
'Zhong-Jie Xu'

_publ_section_title 1,5-Bis(2,6-dichlorophenyl)-3-[(1<i>H</i>-1,2,4-triazol-1-yl)methyl]penta-1,4-dien-3-ol
_journal_coeditor_code HG2350
_journal_issue 12
_journal_name_full 'Acta Crystallographica Section E'
_journal_page_first o4848
_journal_page_last o4848
_journal_paper_doi 10.1107/S1600536807058898
_journal_volume 63
_journal_year 2007
_chemical_formula_iupac 'C20 H15 Cl4 N3 O'
_chemical_formula_moiety 'C20 H15 Cl4 N3 O'
_chemical_formula_sum 'C20 H15 Cl4 N3 O'
_chemical_formula_weight 455.15
_chemical_name_systematic 1,5-Bis(2,6-dichlorophenyl)-3-[(1H-1,2,4-triazol-1-yl)methyl]penta-1,4-dien-3-ol
_space_group_IT_number 14
_symmetry_cell_setting monoclinic
_symmetry_space_group_name_Hall '-P 2ybc'
_symmetry_space_group_name_H-M 'P 1 21/c 1'
_atom_sites_solution_hydrogens geom
_atom_sites_solution_primary direct
_atom_sites_solution_secondary difmap
_audit_creation_method SHELXL-97
_cell_angle_alpha 90.00
_cell_angle_beta 94.32(3)
_cell_angle_gamma 90.00
_cell_formula_units_Z 4
_cell_length_a 8.3413(17)
_cell_length_b 10.652(2)
_cell_length_c 22.229(4)
_cell_measurement_reflns_used 1494
_cell_measurement_temperature 153(2)
_cell_measurement_theta_max 26.37
_cell_measurement_theta_min 2.63
_cell_volume 1969.5(7)
_computing_cell_refinement 'RAPID-AUTO (Rigaku 2004)'
_computing_data_collection 'RAPID-AUTO (Rigaku 2004)'
_computing_data_reduction 'RAPID-AUTO (Rigaku 2004)'
_computing_molecular_graphics 'SHELXTL (Sheldrick, 2001'
_computing_publication_material 'SHELXTL (Sheldrick, 2001'
_computing_structure_refinement 'SHELXTL (Sheldrick, 2001'
_computing_structure_solution 'SHELXTL (Sheldrick, 2001)'
_diffrn_ambient_temperature 153(2)
_diffrn_measured_fraction_theta_full 0.999
_diffrn_measured_fraction_theta_max 0.999
_diffrn_measurement_device_type 'Rigaku RAXIS RAPID IP area-detector'
_diffrn_measurement_method '\w Oscillation'
_diffrn_radiation_monochromator graphite
_diffrn_radiation_source 'Rotating Anode'
_diffrn_radiation_type MoK\a
_diffrn_radiation_wavelength 0.71073
_diffrn_reflns_av_R_equivalents 0.0306
_diffrn_reflns_av_sigmaI/netI 0.0260
_diffrn_reflns_limit_h_max 9
_diffrn_reflns_limit_h_min -9
_diffrn_reflns_limit_k_max 11
_diffrn_reflns_limit_k_min -12
_diffrn_reflns_limit_l_max 26
_diffrn_reflns_limit_l_min -26
_diffrn_reflns_number 15134
_diffrn_reflns_theta_full 25.01
_diffrn_reflns_theta_max 25.01
_diffrn_reflns_theta_min 3.11
_diffrn_standards_decay_% 0
_diffrn_standards_number 0
_exptl_absorpt_coefficient_mu 0.618
_exptl_absorpt_correction_T_max 0.9076
_exptl_absorpt_correction_T_min 0.8268
_exptl_absorpt_correction_type multi-scan
_exptl_absorpt_process_details '(ABSCOR; Higashi 1995)'
_exptl_crystal_colour colorless
_exptl_crystal_density_diffrn 1.535
_exptl_crystal_density_method 'not measured'
_exptl_crystal_description block
_exptl_crystal_F_000 928
_exptl_crystal_size_max 0.32
_exptl_crystal_size_mid 0.22
_exptl_crystal_size_min 0.16
_refine_diff_density_max 0.265
_refine_diff_density_min -0.221
_refine_ls_extinction_coef 0.0048(6)
_refine_ls_extinction_expression Fc^*^=kFc[1+0.001xFc^2^\l^3^/sin(2\q)]^-1/4^
_refine_ls_extinction_method SHELXL
_refine_ls_goodness_of_fit_ref 1.056
_refine_ls_hydrogen_treatment mixed
_refine_ls_matrix_type full
_refine_ls_number_parameters 258
_refine_ls_number_reflns 3470
_refine_ls_number_restraints 0
_refine_ls_restrained_S_all 1.056
_refine_ls_R_factor_all 0.0387
_refine_ls_R_factor_gt 0.0309
_refine_ls_shift/su_max 0.001
_refine_ls_shift/su_mean 0.000
_refine_ls_structure_factor_coef Fsqd
_refine_ls_weighting_details 'calc w=1/[\s^2^(Fo^2^)+(0.0359P)^2^+0.8502P] where P=(Fo^2^+2Fc^2^)/3'
_refine_ls_weighting_scheme calc
_refine_ls_wR_factor_gt 0.0768
_refine_ls_wR_factor_ref 0.0852
_reflns_number_gt 2901
_reflns_number_total 3470
_reflns_threshold_expression I>2\s(I)
_cod_data_source_file hg2350.cif
_cod_data_source_block I
_cod_depositor_comments
;
The following automatic conversions were performed:
'_symmetry_cell_setting' value 'Monoclinic' changed to 'monoclinic'
according to '/home/saulius/struct/CIF-dictionaries/cif_core.dic'
dictionary named 'cif_core.dic' version 2.4.1 from 2010-06-29.

Automatic conversion script
Id: cif_fix_enum 1527 2010-12-29 10:47:43Z saulius 

The following automatic conversions were performed:

'_symmetry_cell_setting' value 'Monoclinic' changed to 'monoclinic'
according to /home/saulius/struct/CIF-dictionaries/cif_core.dic
dictionary named 'cif_core.dic' version 2.4.1 from 2010-06-29.

Automatic conversion script
Id: cif_fix_values 1715 2011-07-08 13:25:40Z adriana 
;
_cod_original_sg_symbol_H-M 'P 21/c'
_cod_database_code 2216537
_cod_database_fobs_code 2216537

loop_
_symmetry_equiv_pos_as_xyz
'x, y, z'
'-x, y+1/2, -z+1/2'
'-x, -y, -z'
'x, -y-1/2, z-1/2'

loop_
_atom_site_type_symbol
_atom_site_label
_atom_site_fract_x
_atom_site_fract_y
_atom_site_fract_z
_atom_site_U_iso_or_equiv
_atom_site_adp_type
_atom_site_calc_flag
_atom_site_refinement_flags
_atom_site_occupancy
Cl Cl4 0.43666(7) 0.42402(6) 0.34867(3) 0.06239(19) Uani d . 1
Cl Cl2 0.33568(7) 0.22308(5) 0.23550(3) 0.05817(18) Uani d . 1
Cl Cl3 0.85225(8) 0.35813(5) 0.54500(3) 0.0637(2) Uani d . 1
Cl Cl1 0.23987(7) -0.25254(6) 0.31663(3) 0.0666(2) Uani d . 1
O O1 0.64236(17) -0.00926(13) 0.42224(7) 0.0441(4) Uani d . 1
N N1 0.98450(18) 0.03373(14) 0.38889(7) 0.0387(4) Uani d . 1
C C13 0.2879(2) -0.01739(17) 0.27484(8) 0.0351(4) Uani d . 1
C C6 0.6561(2) 0.39721(17) 0.44453(8) 0.0348(4) Uani d . 1
N N2 1.0809(2) 0.13526(15) 0.38301(8) 0.0473(4) Uani d . 1
C C10 0.8402(2) 0.01560(19) 0.34845(9) 0.0433(5) Uani d . 1
H H10A 0.8277 -0.0752 0.3397 0.052 Uiso calc R 1
H H10B 0.8554 0.0587 0.3098 0.052 Uiso calc R 1
C C9 0.6840(2) 0.06435(16) 0.37317(8) 0.0348(4) Uani d . 1
C C11 0.5554(2) 0.05100(18) 0.32121(8) 0.0384(4) Uani d . 1
H H11A 0.5765 0.0882 0.2838 0.046 Uiso calc R 1
C C15 0.0685(2) -0.1425(2) 0.22533(9) 0.0471(5) Uani d . 1
H H15A 0.0088 -0.2185 0.2234 0.057 Uiso calc R 1
N N3 1.1824(2) 0.00913(18) 0.45797(8) 0.0521(5) Uani d . 1
C C12 0.4179(2) -0.00754(18) 0.32389(8) 0.0383(4) Uani d . 1
H H12A 0.3998 -0.0477 0.3609 0.046 Uiso calc R 1
C C8 0.6932(2) 0.20331(16) 0.38717(8) 0.0352(4) Uani d . 1
H H8A 0.7318 0.2559 0.3569 0.042 Uiso calc R 1
C C14 0.1950(2) -0.12640(19) 0.26875(8) 0.0400(4) Uani d . 1
C C4 0.7604(3) 0.58210(19) 0.50010(9) 0.0500(5) Uani d . 1
H H4A 0.8260 0.6162 0.5329 0.060 Uiso calc R 1
C C1 0.5691(2) 0.48093(18) 0.40644(9) 0.0414(4) Uani d . 1
C C5 0.7486(2) 0.45377(18) 0.49228(8) 0.0397(4) Uani d . 1
C C17 0.1171(2) 0.0629(2) 0.18888(9) 0.0495(5) Uani d . 1
H H17A 0.0916 0.1289 0.1610 0.059 Uiso calc R 1
C C20 1.1960(2) 0.1150(2) 0.42536(9) 0.0475(5) Uani d . 1
H H20A 1.2836 0.1714 0.4327 0.057 Uiso calc R 1
C C18 0.2413(2) 0.07738(18) 0.23329(9) 0.0404(4) Uani d . 1
C C7 0.6534(2) 0.25908(17) 0.43680(8) 0.0367(4) Uani d . 1
H H7A 0.6215 0.2085 0.4690 0.044 Uiso calc R 1
C C19 1.0475(2) -0.0394(2) 0.43300(9) 0.0477(5) Uani d . 1
H H19A 1.0018 -0.1163 0.4450 0.057 Uiso calc R 1
C C2 0.5793(3) 0.60988(19) 0.41337(9) 0.0473(5) Uani d . 1
H H2B 0.5191 0.6636 0.3860 0.057 Uiso calc R 1
C C16 0.0304(2) -0.0475(2) 0.18522(9) 0.0525(6) Uani d . 1
H H16A -0.0554 -0.0576 0.1550 0.063 Uiso calc R 1
C C3 0.6762(3) 0.65986(19) 0.45980(10) 0.0508(5) Uani d . 1
H H3B 0.6852 0.7484 0.4641 0.061 Uiso calc R 1
H H1A 0.686(3) 0.006(2) 0.4516(11) 0.050(7) Uiso d . 1

loop_
_atom_site_aniso_label
_atom_site_aniso_U_11
_atom_site_aniso_U_22
_atom_site_aniso_U_33
_atom_site_aniso_U_12
_atom_site_aniso_U_13
_atom_site_aniso_U_23
Cl4 0.0641(4) 0.0592(3) 0.0593(3) 0.0088(3) -0.0255(3) -0.0059(3)
Cl2 0.0587(3) 0.0427(3) 0.0695(4) 0.0006(2) -0.0191(3) 0.0066(2)
Cl3 0.0799(4) 0.0533(3) 0.0535(3) 0.0072(3) -0.0249(3) 0.0025(3)
Cl1 0.0618(4) 0.0589(4) 0.0756(4) -0.0161(3) -0.0185(3) 0.0215(3)
O1 0.0496(8) 0.0393(7) 0.0408(8) -0.0077(6) -0.0145(7) 0.0034(6)
N1 0.0343(8) 0.0369(8) 0.0433(9) 0.0072(7) -0.0084(7) -0.0077(7)
C13 0.0291(9) 0.0435(10) 0.0321(9) 0.0039(8) -0.0022(7) -0.0061(8)
C6 0.0360(9) 0.0345(9) 0.0342(9) 0.0006(8) 0.0053(8) -0.0016(8)
N2 0.0450(9) 0.0413(9) 0.0542(10) 0.0001(8) -0.0055(8) -0.0035(8)
C10 0.0387(10) 0.0443(11) 0.0445(11) 0.0073(8) -0.0133(9) -0.0144(9)
C9 0.0341(9) 0.0330(9) 0.0355(9) 0.0016(7) -0.0090(8) -0.0011(7)
C11 0.0366(10) 0.0428(10) 0.0345(10) 0.0046(8) -0.0067(8) -0.0006(8)
C15 0.0343(10) 0.0568(13) 0.0492(12) -0.0051(9) -0.0040(9) -0.0114(10)
N3 0.0391(9) 0.0672(12) 0.0482(10) 0.0071(8) -0.0092(8) -0.0006(9)
C12 0.0386(10) 0.0405(10) 0.0344(10) 0.0043(8) -0.0062(8) -0.0037(8)
C8 0.0326(9) 0.0339(9) 0.0385(10) 0.0019(8) -0.0004(8) 0.0014(8)
C14 0.0334(9) 0.0475(11) 0.0385(10) 0.0024(8) -0.0015(8) -0.0016(8)
C4 0.0618(13) 0.0412(11) 0.0460(12) -0.0055(10) -0.0027(10) -0.0079(9)
C1 0.0428(10) 0.0421(11) 0.0385(10) 0.0021(8) -0.0013(8) -0.0025(8)
C5 0.0427(10) 0.0385(10) 0.0372(10) 0.0022(8) -0.0009(8) 0.0023(8)
C17 0.0425(11) 0.0588(13) 0.0447(11) 0.0090(10) -0.0127(9) 0.0024(10)
C20 0.0379(10) 0.0524(12) 0.0513(12) -0.0012(9) -0.0039(9) -0.0129(10)
C18 0.0358(10) 0.0420(10) 0.0422(10) 0.0034(8) -0.0050(8) -0.0037(9)
C7 0.0371(9) 0.0347(9) 0.0378(10) 0.0002(8) -0.0003(8) 0.0016(8)
C19 0.0417(11) 0.0462(11) 0.0536(12) 0.0072(9) -0.0062(10) 0.0034(10)
C2 0.0556(12) 0.0396(11) 0.0464(11) 0.0093(9) 0.0027(10) 0.0066(9)
C16 0.0374(11) 0.0726(15) 0.0447(12) 0.0037(10) -0.0147(9) -0.0085(11)
C3 0.0669(14) 0.0325(10) 0.0535(13) -0.0003(10) 0.0083(11) -0.0021(9)

loop_
_atom_type_symbol
_atom_type_description
_atom_type_scat_dispersion_real
_atom_type_scat_dispersion_imag
_atom_type_scat_source
C C 0.0033 0.0016 'International Tables Vol C Tables 4.2.6.8 and 6.1.1.4'
H H 0.0000 0.0000 'International Tables Vol C Tables 4.2.6.8 and 6.1.1.4'
N N 0.0061 0.0033 'International Tables Vol C Tables 4.2.6.8 and 6.1.1.4'
O O 0.0106 0.0060 'International Tables Vol C Tables 4.2.6.8 and 6.1.1.4'
Cl Cl 0.1484 0.1585 'International Tables Vol C Tables 4.2.6.8 and 6.1.1.4'

loop_
_geom_angle_atom_site_label_1
_geom_angle_atom_site_label_2
_geom_angle_atom_site_label_3
_geom_angle
C9 O1 H1A 115.4(19)
C19 N1 N2 109.47(15)
C19 N1 C10 129.67(17)
N2 N1 C10 120.81(16)
C14 C13 C18 114.21(16)
C14 C13 C12 119.99(16)
C18 C13 C12 125.74(17)
C1 C6 C5 114.62(17)
C1 C6 C7 124.18(16)
C5 C6 C7 121.20(16)
C20 N2 N1 101.93(16)
N1 C10 C9 114.57(15)
N1 C10 H10A 108.6
C9 C10 H10A 108.6
N1 C10 H10B 108.6
C9 C10 H10B 108.6
H10A C10 H10B 107.6
O1 C9 C8 113.39(15)
O1 C9 C11 109.57(15)
C8 C9 C11 105.62(14)
O1 C9 C10 110.66(15)
C8 C9 C10 111.81(15)
C11 C9 C10 105.33(15)
C12 C11 C9 125.37(18)
C12 C11 H11A 117.3
C9 C11 H11A 117.3
C16 C15 C14 119.26(19)
C16 C15 H15A 120.4
C14 C15 H15A 120.4
C19 N3 C20 101.83(17)
C11 C12 C13 126.46(18)
C11 C12 H12A 116.8
C13 C12 H12A 116.8
C7 C8 C9 126.96(17)
C7 C8 H8A 116.5
C9 C8 H8A 116.5
C15 C14 C13 123.92(18)
C15 C14 Cl1 116.65(16)
C13 C14 Cl1 119.42(14)
C3 C4 C5 119.11(19)
C3 C4 H4A 120.4
C5 C4 H4A 120.4
C2 C1 C6 122.84(18)
C2 C1 Cl4 117.28(15)
C6 C1 Cl4 119.86(15)
C4 C5 C6 123.48(18)
C4 C5 Cl3 117.98(15)
C6 C5 Cl3 118.53(15)
C16 C17 C18 119.83(19)
C16 C17 H17A 120.1
C18 C17 H17A 120.1
N2 C20 N3 115.85(18)
N2 C20 H20A 122.1
N3 C20 H20A 122.1
C17 C18 C13 122.98(18)
C17 C18 Cl2 115.59(15)
C13 C18 Cl2 121.41(14)
C8 C7 C6 122.85(17)
C8 C7 H7A 118.6
C6 C7 H7A 118.6
N3 C19 N1 110.91(19)
N3 C19 H19A 124.5
N1 C19 H19A 124.5
C3 C2 C1 119.81(19)
C3 C2 H2B 120.1
C1 C2 H2B 120.1
C15 C16 C17 119.77(17)
C15 C16 H16A 120.1
C17 C16 H16A 120.1
C2 C3 C4 120.05(19)
C2 C3 H3B 120.0
C4 C3 H3B 120.0

loop_
_geom_bond_atom_site_label_1
_geom_bond_atom_site_label_2
_geom_bond_distance
Cl4 C1 1.739(2)
Cl2 C18 1.739(2)
Cl3 C5 1.7341(19)
Cl1 C14 1.737(2)
O1 C9 1.408(2)
O1 H1A 0.74(2)
N1 C19 1.329(2)
N1 N2 1.360(2)
N1 C10 1.460(2)
C13 C14 1.397(3)
C13 C18 1.403(3)
C13 C12 1.483(2)
C6 C1 1.395(3)
C6 C5 1.400(3)
C6 C7 1.481(2)
N2 C20 1.311(3)
C10 C9 1.542(3)
C10 H10A 0.9900
C10 H10B 0.9900
C9 C8 1.513(2)
C9 C11 1.523(2)
C11 C12 1.310(3)
C11 H11A 0.9500
C15 C16 1.370(3)
C15 C14 1.386(3)
C15 H15A 0.9500
N3 C19 1.322(3)
N3 C20 1.350(3)
C12 H12A 0.9500
C8 C7 1.317(3)
C8 H8A 0.9500
C4 C3 1.374(3)
C4 C5 1.381(3)
C4 H4A 0.9500
C1 C2 1.384(3)
C17 C16 1.380(3)
C17 C18 1.385(3)
C17 H17A 0.9500
C20 H20A 0.9500
C7 H7A 0.9500
C19 H19A 0.9500
C2 C3 1.370(3)
C2 H2B 0.9500
C16 H16A 0.9500
C3 H3B 0.9500

loop_
_geom_hbond_atom_site_label_D
_geom_hbond_atom_site_label_H
_geom_hbond_atom_site_label_A
_geom_hbond_site_symmetry_A
_geom_hbond_distance_DH
_geom_hbond_distance_HA
_geom_hbond_distance_DA
_geom_hbond_angle_DHA
O1 H1A N3 3_756 0.74(2) 2.22(2) 2.940(2) 163(2)

loop_
_geom_torsion_atom_site_label_1
_geom_torsion_atom_site_label_2
_geom_torsion_atom_site_label_3
_geom_torsion_atom_site_label_4
_geom_torsion
C19 N1 N2 C20 -0.5(2)
C10 N1 N2 C20 -178.22(16)
C19 N1 C10 C9 87.3(2)
N2 N1 C10 C9 -95.5(2)
N1 C10 C9 O1 -68.6(2)
N1 C10 C9 C8 58.8(2)
N1 C10 C9 C11 173.04(16)
O1 C9 C11 C12 7.5(3)
C8 C9 C11 C12 -115.0(2)
C10 C9 C11 C12 126.6(2)
C9 C11 C12 C13 177.26(17)
C14 C13 C12 C11 145.6(2)
C18 C13 C12 C11 -37.2(3)
O1 C9 C8 C7 -6.4(2)
C11 C9 C8 C7 113.6(2)
C10 C9 C8 C7 -132.37(19)
C16 C15 C14 C13 0.4(3)
C16 C15 C14 Cl1 -178.21(16)
C18 C13 C14 C15 0.8(3)
C12 C13 C14 C15 178.21(18)
C18 C13 C14 Cl1 179.34(14)
C12 C13 C14 Cl1 -3.2(2)
C5 C6 C1 C2 3.0(3)
C7 C6 C1 C2 -177.25(19)
C5 C6 C1 Cl4 -174.96(14)
C7 C6 C1 Cl4 4.7(3)
C3 C4 C5 C6 0.9(3)
C3 C4 C5 Cl3 -178.38(17)
C1 C6 C5 C4 -3.0(3)
C7 C6 C5 C4 177.26(19)
C1 C6 C5 Cl3 176.25(14)
C7 C6 C5 Cl3 -3.5(3)
N1 N2 C20 N3 0.1(2)
C19 N3 C20 N2 0.3(2)
C16 C17 C18 C13 1.7(3)
C16 C17 C18 Cl2 -177.19(17)
C14 C13 C18 C17 -1.8(3)
C12 C13 C18 C17 -179.10(19)
C14 C13 C18 Cl2 177.03(14)
C12 C13 C18 Cl2 -0.2(3)
C9 C8 C7 C6 -175.63(16)
C1 C6 C7 C8 57.6(3)
C5 C6 C7 C8 -122.7(2)
C20 N3 C19 N1 -0.7(2)
N2 N1 C19 N3 0.8(2)
C10 N1 C19 N3 178.20(18)
C6 C1 C2 C3 -1.0(3)
Cl4 C1 C2 C3 177.09(17)
C14 C15 C16 C17 -0.6(3)
C18 C17 C16 C15 -0.4(3)
C1 C2 C3 C4 -1.4(3)
C5 C4 C3 C2 1.4(3)
